data_2206242
loop_
_publ_author_name
'Hempel, Andrew'
'Camerman, Norman'
'Mastropaolo, Donald'
'Camerman, Arthur'

_publ_section_title
;
 A monoamine oxidase B inhibitor:
 <i>N</i>-(2-aminoethyl)-<i>p</i>-chlorobenzamide (Ro16-6491)
 hydrochloride
;
_journal_issue 7
_journal_name_full 'Acta Crystallographica Section E'
_journal_page_first o2283
_journal_page_last o2285
_journal_paper_doi 10.1107/S1600536805019008
_journal_volume 61
_journal_year 2005
_chemical_formula_iupac 'C9 H12 Cl1 N2 O + , Cl -'
_chemical_formula_moiety 'C9 H12 Cl1 N2 O + , Cl -'
_chemical_formula_sum 'C9 H12 Cl2 N2 O'
_chemical_formula_weight 235.11
_chemical_name_systematic
;
2-(4-chlorobenzamido)ethanaminium chloride
;
_space_group_IT_number 2
_space_group_name_Hall '-P 1'
_symmetry_cell_setting triclinic
_symmetry_space_group_name_Hall '-P 1'
_symmetry_space_group_name_H-M 'P -1'
_atom_sites_solution_hydrogens geom
_atom_sites_solution_primary direct
_atom_sites_solution_secondary difmap
_audit_creation_method SHELXL97
_cell_angle_alpha 83.57(2)
_cell_angle_beta 83.03(2)
_cell_angle_gamma 88.03(2)
_cell_formula_units_Z 4
_cell_length_a 6.726(2)
_cell_length_b 6.837(2)
_cell_length_c 25.267(5)
_cell_measurement_reflns_used 32
_cell_measurement_temperature 294(2)
_cell_measurement_theta_max 37
_cell_measurement_theta_min 19
_cell_volume 1145.8(5)
_computing_cell_refinement 'Picker Manual'
_computing_data_collection 'Picker Manual (Picker, 1967)'
_computing_data_reduction 'DATRDN (Stewart, 1976)'
_computing_molecular_graphics 'ORTEP-3 for Windows (Farrugia, 1997)'
_computing_publication_material SHELXL97
_computing_structure_refinement 'SHELXL97 (Sheldrick, 1997)'
_computing_structure_solution 'SHELXS97 (Sheldrick, 1997)'
_diffrn_ambient_temperature 294(2)
_diffrn_measured_fraction_theta_full 0.615
_diffrn_measured_fraction_theta_max 0.615
_diffrn_measurement_device_type 'Picker FACS-1 four-circle'
_diffrn_measurement_method \w/2\q
_diffrn_radiation_monochromator 'Ni filtered radiation'
_diffrn_radiation_source 'fine-focus sealed tube'
_diffrn_radiation_type CuK\a
_diffrn_radiation_wavelength 1.54178
_diffrn_reflns_av_R_equivalents 0.0190
_diffrn_reflns_av_sigmaI/netI 10.3110
_diffrn_reflns_limit_h_max 7
_diffrn_reflns_limit_h_min 0
_diffrn_reflns_limit_k_max 8
_diffrn_reflns_limit_k_min -8
_diffrn_reflns_limit_l_max 29
_diffrn_reflns_limit_l_min -29
_diffrn_reflns_number 2628
_diffrn_reflns_theta_full 64.99
_diffrn_reflns_theta_max 64.99
_diffrn_reflns_theta_min 1.77
_diffrn_standards_decay_% 3.9
_diffrn_standards_interval_count 100
_diffrn_standards_number 3
_exptl_absorpt_coefficient_mu 4.869
_exptl_absorpt_correction_T_max 0.480
_exptl_absorpt_correction_T_min 0.423
_exptl_absorpt_correction_type psi-scan
_exptl_absorpt_process_details '(North <i>et al.</i>, 1968)'
_exptl_crystal_colour colorless
_exptl_crystal_density_diffrn 1.363
_exptl_crystal_density_method 'not measured'
_exptl_crystal_description prism
_exptl_crystal_F_000 488
_exptl_crystal_size_max 0.29
_exptl_crystal_size_mid 0.17
_exptl_crystal_size_min 0.15
_refine_diff_density_max 0.469
_refine_diff_density_min -0.411
_refine_ls_extinction_method none
_refine_ls_goodness_of_fit_ref 1.074
_refine_ls_hydrogen_treatment constr
_refine_ls_matrix_type full
_refine_ls_number_parameters 257
_refine_ls_number_reflns 2386
_refine_ls_number_restraints 0
_refine_ls_restrained_S_all 1.074
_refine_ls_R_factor_all 0.1342
_refine_ls_R_factor_gt 0.0760
_refine_ls_shift/su_max 0.000
_refine_ls_shift/su_mean 0.000
_refine_ls_structure_factor_coef Fsqd
_refine_ls_weighting_details 'calc w = 1/[\s^2^(Fo^2^)+(0.0929P)^2^+2.1584P] where P=(Fo^2^+2Fc^2^)/3'
_refine_ls_weighting_scheme calc
_refine_ls_wR_factor_gt 0.1918
_refine_ls_wR_factor_ref 0.2059
_reflns_number_gt 1613
_reflns_number_total 2386
_reflns_threshold_expression I>2\s(I)
_cod_data_source_file lh6450.cif
_cod_data_source_block I
_cod_depositor_comments
;
The following automatic conversions were performed:
'_symmetry_cell_setting' value 'Triclinic' changed to 'triclinic'
according to '/home/saulius/struct/CIF-dictionaries/cif_core.dic'
dictionary named 'cif_core.dic' version 2.4.1 from 2010-06-29.

Automatic conversion script
Id: cif_fix_enum 1527 2010-12-29 10:47:43Z saulius 

The following automatic conversions were performed:

'_symmetry_cell_setting' value 'Triclinic' changed to 'triclinic'
according to /home/saulius/struct/CIF-dictionaries/cif_core.dic
dictionary named 'cif_core.dic' version 2.4.1 from 2010-06-29.

Automatic conversion script
Id: cif_fix_values 1715 2011-07-08 13:25:40Z adriana 
;
_cod_database_code 2206242
_cod_database_fobs_code 2206242

loop_
_symmetry_equiv_pos_as_xyz
'x, y, z'
'-x, -y, -z'

loop_
_atom_site_label
_atom_site_fract_x
_atom_site_fract_y
_atom_site_fract_z
_atom_site_U_iso_or_equiv
_atom_site_adp_type
_atom_site_calc_flag
_atom_site_refinement_flags
_atom_site_occupancy
_atom_site_type_symbol
Cl2A 0.2515(4) 1.0501(3) 0.44186(9) 0.0558(8) Uani d . 1 Cl
Cl1A 0.7836(6) 0.4496(5) 0.04422(12) 0.1192(13) Uani d . 1 Cl
C2A 0.6343(19) 0.4776(15) 0.1027(5) 0.069(3) Uani d . 1 C
C3A 0.433(2) 0.5181(15) 0.1017(4) 0.079(3) Uani d . 1 C
H3A 0.3784 0.5298 0.0693 0.077(7) Uiso calc R 1 H
C4A 0.3109(15) 0.5411(15) 0.1490(4) 0.066(3) Uani d . 1 C
H4A 0.1746 0.5677 0.1483 0.077(7) Uiso calc R 1 H
C5A 0.3912(16) 0.5248(12) 0.1968(4) 0.047(3) Uani d . 1 C
C6A 0.5887(18) 0.4833(14) 0.1986(4) 0.060(3) Uani d . 1 C
H6A 0.6429 0.4715 0.2310 0.077(7) Uiso calc R 1 H
C7A 0.7092(16) 0.4585(14) 0.1506(5) 0.070(3) Uani d . 1 C
H7A 0.8446 0.4280 0.1515 0.077(7) Uiso calc R 1 H
C8A 0.2567(18) 0.5495(14) 0.2468(5) 0.052(3) Uani d . 1 C
O9A 0.0859(11) 0.4764(9) 0.2567(3) 0.076(2) Uani d . 1 O
N10A 0.3271(12) 0.6529(11) 0.2823(4) 0.054(3) Uani d . 1 N
H10A 0.4434 0.7037 0.2738 0.077(7) Uiso calc R 1 H
C11A 0.2214(14) 0.6843(12) 0.3338(4) 0.048(3) Uani d . 1 C
H11A 0.0808 0.6559 0.3343 0.060(7) Uiso calc R 1 H
H11B 0.2314 0.8210 0.3399 0.060(7) Uiso calc R 1 H
C12A 0.3083(14) 0.5537(13) 0.3773(4) 0.054(3) Uani d . 1 C
H12A 0.2886 0.4173 0.3724 0.060(7) Uiso calc R 1 H
H12B 0.4514 0.5742 0.3743 0.060(7) Uiso calc R 1 H
N13A 0.2173(11) 0.5906(10) 0.4318(3) 0.059(2) Uani d . 1 N
H13A 0.2336 0.7159 0.4365 0.077(7) Uiso calc R 1 H
H13B 0.2766 0.5128 0.4562 0.077(7) Uiso calc R 1 H
H13C 0.0872 0.5652 0.4355 0.077(7) Uiso calc R 1 H
Cl2B -0.2498(4) 0.5455(3) 0.44286(9) 0.0577(8) Uani d . 1 Cl
Cl1B 0.2670(8) 0.0090(6) 0.03904(15) 0.1515(18) Uani d . 1 Cl
C2B 0.128(3) 0.0053(18) 0.1026(5) 0.083(4) Uani d . 1 C
C3B -0.063(3) -0.0490(16) 0.1084(5) 0.092(5) Uani d . 1 C
H3B -0.1237 -0.0830 0.0795 0.077(7) Uiso calc R 1 H
C4B -0.1671(18) -0.0521(14) 0.1587(4) 0.074(3) Uani d . 1 C
H4B -0.2994 -0.0921 0.1634 0.077(7) Uiso calc R 1 H
C5B -0.0872(19) 0.0006(14) 0.2033(5) 0.057(3) Uani d . 1 C
C6B 0.1142(17) 0.0489(12) 0.1937(4) 0.059(3) Uani d . 1 C
H6B 0.1772 0.0807 0.2223 0.077(7) Uiso calc R 1 H
C7B 0.2276(17) 0.0523(14) 0.1432(4) 0.074(3) Uani d . 1 C
H7B 0.3623 0.0846 0.1378 0.077(7) Uiso calc R 1 H
C8B -0.2082(19) 0.0094(17) 0.2554(5) 0.054(3) Uani d . 1 C
O9B -0.3527(11) -0.0968(12) 0.2687(3) 0.093(3) Uani d . 1 O
N10B -0.1594(12) 0.1447(10) 0.2848(3) 0.048(2) Uani d . 1 N
H10B -0.0594 0.2185 0.2727 0.077(7) Uiso calc R 1 H
C11B -0.2678(15) 0.1735(13) 0.3367(4) 0.050(3) Uani d . 1 C
H11C -0.4081 0.1457 0.3365 0.060(7) Uiso calc R 1 H
H11D -0.2586 0.3099 0.3431 0.060(7) Uiso calc R 1 H
C12B -0.1873(14) 0.0448(13) 0.3804(4) 0.050(3) Uani d . 1 C
H12C -0.2103 -0.0915 0.3759 0.060(7) Uiso calc R 1 H
H12D -0.0438 0.0617 0.3778 0.060(7) Uiso calc R 1 H
N13B -0.2789(10) 0.0866(10) 0.4336(3) 0.055(2) Uani d . 1 N
H13D -0.2606 0.2121 0.4376 0.077(7) Uiso calc R 1 H
H13E -0.2222 0.0094 0.4586 0.077(7) Uiso calc R 1 H
H13F -0.4095 0.0636 0.4370 0.077(7) Uiso calc R 1 H

loop_
_atom_site_aniso_label
_atom_site_aniso_U_11
_atom_site_aniso_U_22
_atom_site_aniso_U_33
_atom_site_aniso_U_12
_atom_site_aniso_U_13
_atom_site_aniso_U_23
Cl2A 0.056(2) 0.0603(17) 0.0518(19) -0.0029(14) -0.0106(15) -0.0043(12)
Cl1A 0.157(3) 0.121(3) 0.065(2) 0.007(2) 0.048(2) -0.0162(17)
C2A 0.078(9) 0.051(6) 0.070(9) -0.005(5) 0.010(7) 0.006(5)
C3A 0.122(10) 0.077(8) 0.042(6) 0.009(7) -0.010(6) -0.016(5)
C4A 0.056(6) 0.091(8) 0.055(6) 0.004(5) -0.011(5) -0.020(5)
C5A 0.055(7) 0.040(5) 0.045(7) -0.013(5) 0.001(5) -0.001(4)
C6A 0.071(8) 0.065(6) 0.042(6) 0.006(5) -0.005(5) 0.003(4)
C7A 0.065(7) 0.064(7) 0.080(8) 0.001(5) -0.002(6) -0.002(6)
C8A 0.070(7) 0.034(5) 0.052(7) -0.018(5) -0.007(5) 0.003(4)
O9A 0.066(5) 0.074(4) 0.090(5) -0.031(4) 0.017(4) -0.027(3)
N10A 0.054(6) 0.062(6) 0.044(6) -0.020(5) 0.007(5) -0.004(5)
C11A 0.047(7) 0.048(6) 0.048(7) -0.001(5) -0.009(6) 0.002(5)
C12A 0.059(8) 0.055(7) 0.046(7) 0.004(6) -0.005(6) -0.004(5)
N13A 0.066(7) 0.066(6) 0.046(6) -0.005(5) -0.015(5) 0.001(4)
Cl2B 0.056(2) 0.0595(17) 0.057(2) -0.0036(14) -0.0103(15) -0.0015(13)
Cl1B 0.220(5) 0.146(3) 0.071(2) 0.021(3) 0.046(3) -0.012(2)
C2B 0.128(13) 0.064(8) 0.053(8) 0.028(8) 0.013(9) -0.018(6)
C3B 0.152(14) 0.067(8) 0.060(8) 0.002(8) -0.029(9) 0.002(6)
C4B 0.098(8) 0.064(7) 0.061(7) -0.017(6) -0.016(6) 0.002(5)
C5B 0.079(10) 0.054(6) 0.041(6) -0.002(6) -0.009(6) -0.013(5)
C6B 0.062(7) 0.045(5) 0.066(7) 0.001(5) 0.007(5) -0.010(4)
C7B 0.075(7) 0.068(7) 0.073(8) 0.002(6) 0.015(6) -0.006(6)
C8B 0.062(7) 0.061(7) 0.037(6) -0.008(5) 0.000(5) 0.004(5)
O9B 0.084(6) 0.093(6) 0.103(6) -0.052(5) 0.019(4) -0.029(4)
N10B 0.060(6) 0.045(5) 0.042(6) -0.009(5) -0.003(5) -0.009(4)
C11B 0.062(8) 0.058(7) 0.029(6) 0.005(5) 0.002(6) -0.010(5)
C12B 0.057(8) 0.059(7) 0.035(6) 0.009(6) -0.013(6) -0.006(5)
N13B 0.058(6) 0.066(6) 0.038(6) -0.011(5) -0.004(5) 0.000(4)

loop_
_atom_type_symbol
_atom_type_description
_atom_type_scat_dispersion_real
_atom_type_scat_dispersion_imag
_atom_type_scat_source
C C 0.0181 0.0091 'International Tables Vol C Tables 4.2.6.8 and 6.1.1.4'
H H 0.0000 0.0000 'International Tables Vol C Tables 4.2.6.8 and 6.1.1.4'
N N 0.0311 0.0180 'International Tables Vol C Tables 4.2.6.8 and 6.1.1.4'
O O 0.0492 0.0322 'International Tables Vol C Tables 4.2.6.8 and 6.1.1.4'
Cl Cl 0.3639 0.7018 'International Tables Vol C Tables 4.2.6.8 and 6.1.1.4'

loop_
_geom_angle_atom_site_label_1
_geom_angle_atom_site_label_2
_geom_angle_atom_site_label_3
_geom_angle
C7A C2A C3A 118.8(11)
C7A C2A Cl1A 121.5(10)
C3A C2A Cl1A 119.7(10)
C2A C3A C4A 120.0(11)
C2A C3A H3A 120.0
C4A C3A H3A 120.0
C5A C4A C3A 120.1(10)
C5A C4A H4A 120.0
C3A C4A H4A 120.0
C6A C5A C4A 120.8(11)
C6A C5A C8A 120.4(10)
C4A C5A C8A 118.8(10)
C5A C6A C7A 118.4(10)
C5A C6A H6A 120.8
C7A C6A H6A 120.8
C2A C7A C6A 121.9(11)
C2A C7A H7A 119.0
C6A C7A H7A 119.0
O9A C8A N10A 120.3(12)
O9A C8A C5A 122.9(11)
N10A C8A C5A 116.8(11)
C8A N10A C11A 124.4(10)
C8A N10A H10A 117.8
C11A N10A H10A 117.8
N10A C11A C12A 110.1(8)
N10A C11A H11A 109.6
C12A C11A H11A 109.6
N10A C11A H11B 109.6
C12A C11A H11B 109.6
H11A C11A H11B 108.2
N13A C12A C11A 112.9(8)
N13A C12A H12A 109.0
C11A C12A H12A 109.0
N13A C12A H12B 109.0
C11A C12A H12B 109.0
H12A C12A H12B 107.8
C12A N13A H13A 109.5
C12A N13A H13B 109.5
H13A N13A H13B 109.5
C12A N13A H13C 109.5
H13A N13A H13C 109.5
H13B N13A H13C 109.5
C3B C2B C7B 124.6(13)
C3B C2B Cl1B 118.6(13)
C7B C2B Cl1B 116.8(13)
C2B C3B C4B 117.1(13)
C2B C3B H3B 121.5
C4B C3B H3B 121.5
C3B C4B C5B 124.4(12)
C3B C4B H4B 117.8
C5B C4B H4B 117.8
C4B C5B C6B 114.3(12)
C4B C5B C8B 122.4(12)
C6B C5B C8B 123.3(11)
C5B C6B C7B 123.5(12)
C5B C6B H6B 118.2
C7B C6B H6B 118.2
C2B C7B C6B 116.0(12)
C2B C7B H7B 122.0
C6B C7B H7B 122.0
O9B C8B N10B 122.9(12)
O9B C8B C5B 120.6(12)
N10B C8B C5B 116.4(11)
C8B N10B C11B 122.6(10)
C8B N10B H10B 118.7
C11B N10B H10B 118.7
N10B C11B C12B 111.6(8)
N10B C11B H11C 109.3
C12B C11B H11C 109.3
N10B C11B H11D 109.3
C12B C11B H11D 109.3
H11C C11B H11D 108.0
N13B C12B C11B 112.7(8)
N13B C12B H12C 109.1
C11B C12B H12C 109.1
N13B C12B H12D 109.1
C11B C12B H12D 109.1
H12C C12B H12D 107.8
C12B N13B H13D 109.5
C12B N13B H13E 109.5
H13D N13B H13E 109.5
C12B N13B H13F 109.5
H13D N13B H13F 109.5
H13E N13B H13F 109.5

loop_
_geom_bond_atom_site_label_1
_geom_bond_atom_site_label_2
_geom_bond_distance
Cl1A C2A 1.708(12)
C2A C7A 1.358(13)
C2A C3A 1.377(14)
C3A C4A 1.385(12)
C3A H3A 0.9300
C4A C5A 1.375(12)
C4A H4A 0.9300
C5A C6A 1.354(11)
C5A C8A 1.484(13)
C6A C7A 1.398(13)
C6A H6A 0.9300
C7A H7A 0.9300
C8A O9A 1.254(11)
C8A N10A 1.342(11)
N10A C11A 1.438(10)
N10A H10A 0.8600
C11A C12A 1.500(10)
C11A H11A 0.9700
C11A H11B 0.9700
C12A N13A 1.482(10)
C12A H12A 0.9700
C12A H12B 0.9700
N13A H13A 0.8900
N13A H13B 0.8900
N13A H13C 0.8900
Cl1B C2B 1.753(12)
C2B C3B 1.342(16)
C2B C7B 1.363(15)
C3B C4B 1.373(15)
C3B H3B 0.9300
C4B C5B 1.393(12)
C4B H4B 0.9300
C5B C6B 1.392(13)
C5B C8B 1.467(13)
C6B C7B 1.404(12)
C6B H6B 0.9300
C7B H7B 0.9300
C8B O9B 1.224(11)
C8B N10B 1.322(11)
N10B C11B 1.450(10)
N10B H10B 0.8600
C11B C12B 1.477(10)
C11B H11C 0.9700
C11B H11D 0.9700
C12B N13B 1.464(9)
C12B H12C 0.9700
C12B H12D 0.9700
N13B H13D 0.8900
N13B H13E 0.8900
N13B H13F 0.8900

loop_
_geom_hbond_atom_site_label_D
_geom_hbond_atom_site_label_H
_geom_hbond_atom_site_label_A
_geom_hbond_site_symmetry_A
_geom_hbond_distance_DH
_geom_hbond_distance_HA
_geom_hbond_distance_DA
_geom_hbond_angle_DHA
N10A H10A O9B 1_665 0.86 1.95 2.762(11) 157
N10B H10B O9A 1 0.86 2.02 2.826(10) 155
N13A H13A Cl2A 1 0.89 2.31 3.198(7) 174
N13A H13B Cl2B 2_566 0.89 2.52 3.231(8) 137
N13A H13C Cl2B 1 0.89 2.26 3.143(8) 172
N13B H13D Cl2B 1 0.89 2.30 3.187(7) 173
N13B H13E Cl2A 2_566 0.89 2.49 3.206(7) 138
N13B H13F Cl2A 1_445 0.89 2.27 3.157(7) 172
C12A H12B Cl2B 1_655 0.97 2.80 3.569(10) 137
C12B H12D Cl2A 1_545 0.97 2.70 3.501(9) 140

loop_
_geom_torsion_atom_site_label_1
_geom_torsion_atom_site_label_2
_geom_torsion_atom_site_label_3
_geom_torsion_atom_site_label_4
_geom_torsion
C6A C5A C8A N10A 42.3(12)
C6B C5B C8B N10B 31.1(14)

loop_
_cod_related_entry_id
_cod_related_entry_database
_cod_related_entry_code
1 ChemSpider 4642608
